data_7205111
loop_
_publ_author_name
'He, Haiyan'
'Dou, Jianmin'
'Li, Dacheng'
'Ma, Huiqing'
'Sun, Daofeng'

_publ_section_title
;
 Synthesis, crystal structures and properties of four topological
 structures based on 2,3,5,6-tetramethyl-1,4-benzenedicarboxylate acid
 and bipyridine ligands
;
_journal_issue 5
_journal_name_full CrystEngComm
_journal_page_first 1509
_journal_paper_doi 10.1039/c0ce00047g
_journal_volume 13
_journal_year 2011
_chemical_formula_sum 'C22 H20 N2 Ni O4'
_chemical_formula_weight 435.11
_chemical_name_systematic
;
?
;
_space_group_IT_number 15
_symmetry_cell_setting monoclinic
_symmetry_space_group_name_Hall '-C 2yc'
_symmetry_space_group_name_H-M 'C 1 2/c 1'
_atom_sites_solution_hydrogens geom
_atom_sites_solution_primary direct
_atom_sites_solution_secondary difmap
_audit_creation_method SHELXL-97
_cell_angle_alpha 90.00
_cell_angle_beta 109.7910(10)
_cell_angle_gamma 90.00
_cell_formula_units_Z 4
_cell_length_a 14.1443(10)
_cell_length_b 10.5695(7)
_cell_length_c 13.5488(9)
_cell_measurement_reflns_used 2631
_cell_measurement_temperature 173(2)
_cell_measurement_theta_max 27.1
_cell_measurement_theta_min 2.5
_cell_volume 1905.9(2)
_computing_cell_refinement SMART
_computing_data_collection 'SMART (Bruker, 2007)'
_computing_data_reduction 'SAINT+ (Bruker, 2007)'
_computing_molecular_graphics 'SHELXTL (Bruker, 2007)'
_computing_publication_material SHELXTL
_computing_structure_refinement 'SHELXL-97 (Sheldrick, 2008)'
_computing_structure_solution 'SHELXS-97 (Sheldrick, 2008)'
_diffrn_ambient_temperature 173(2)
_diffrn_measured_fraction_theta_full 0.972
_diffrn_measured_fraction_theta_max 0.972
_diffrn_measurement_device_type 'Bruker APEX II CCD area detector'
_diffrn_measurement_method 'phi and omega scans'
_diffrn_radiation_monochromator graphite
_diffrn_radiation_source 'fine-focus sealed tube'
_diffrn_radiation_type MoK\a
_diffrn_radiation_wavelength 0.71073
_diffrn_reflns_av_R_equivalents 0.0199
_diffrn_reflns_av_sigmaI/netI 0.0270
_diffrn_reflns_limit_h_max 14
_diffrn_reflns_limit_h_min -18
_diffrn_reflns_limit_k_max 13
_diffrn_reflns_limit_k_min -12
_diffrn_reflns_limit_l_max 17
_diffrn_reflns_limit_l_min -13
_diffrn_reflns_number 5501
_diffrn_reflns_theta_full 27.6
_diffrn_reflns_theta_max 27.55
_diffrn_reflns_theta_min 2.46
_diffrn_standards_decay_% 0
_diffrn_standards_interval_count 0
_diffrn_standards_number 0
_exptl_absorpt_coefficient_mu 1.050
_exptl_absorpt_correction_T_max 0.9592
_exptl_absorpt_correction_T_min 0.8669
_exptl_absorpt_process_details 'SADABS (Sheldrick, 1996)'
_exptl_crystal_colour colorless
_exptl_crystal_density_diffrn 1.516
_exptl_crystal_density_method 'not measured'
_exptl_crystal_description prism
_exptl_crystal_F_000 904
_exptl_crystal_size_max 0.14
_exptl_crystal_size_mid 0.06
_exptl_crystal_size_min 0.04
_refine_diff_density_max 0.333
_refine_diff_density_min -0.226
_refine_diff_density_rms 0.055
_refine_ls_extinction_method none
_refine_ls_goodness_of_fit_ref 1.061
_refine_ls_hydrogen_treatment constr
_refine_ls_matrix_type full
_refine_ls_number_parameters 134
_refine_ls_number_reflns 2148
_refine_ls_number_restraints 0
_refine_ls_restrained_S_all 1.061
_refine_ls_R_factor_all 0.0356
_refine_ls_R_factor_gt 0.0305
_refine_ls_shift/su_max 0.001
_refine_ls_shift/su_mean 0.000
_refine_ls_structure_factor_coef Fsqd
_refine_ls_weighting_details 'calc w=1/[\s^2^(Fo^2^)+(0.0375P)^2^+2.3269P] where P=(Fo^2^+2Fc^2^)/3'
_refine_ls_weighting_scheme calc
_refine_ls_wR_factor_gt 0.0798
_refine_ls_wR_factor_ref 0.0830
_reflns_number_gt 1930
_reflns_number_total 2148
_reflns_threshold_expression >2sigma(I)
_cod_data_source_file C0CE00047G.TXT
_cod_data_source_block 3
_cod_original_sg_symbol_H-M C2/c
_cod_database_code 7205111

loop_
_symmetry_equiv_pos_as_xyz
'x, y, z'
'-x, y, -z+1/2'
'x+1/2, y+1/2, z'
'-x+1/2, y+1/2, -z+1/2'
'-x, -y, -z'
'x, -y, z-1/2'
'-x+1/2, -y+1/2, -z'
'x+1/2, -y+1/2, z-1/2'

loop_
_atom_site_label
_atom_site_type_symbol
_atom_site_fract_x
_atom_site_fract_y
_atom_site_fract_z
_atom_site_U_iso_or_equiv
_atom_site_adp_type
_atom_site_occupancy
_atom_site_symmetry_multiplicity
_atom_site_calc_flag
_atom_site_refinement_flags
_atom_site_disorder_assembly
_atom_site_disorder_group
Ni1 Ni 0.5000 0.07924(3) 0.2500 0.02427(12) Uani 1 2 d S . .
O1 O 0.34745(11) 0.02734(12) 0.16684(11) 0.0313(3) Uani 1 1 d . . .
N1 N 0.50331(14) 0.22149(15) 0.14710(13) 0.0323(4) Uani 1 1 d . . .
C1 C 0.38267(15) -0.05931(17) 0.12418(14) 0.0270(4) Uani 1 1 d . . .
O2 O 0.47498(11) -0.06383(12) 0.13786(11) 0.0314(3) Uani 1 1 d . . .
C2 C 0.31387(15) -0.15876(17) 0.05887(14) 0.0273(4) Uani 1 1 d . . .
C3 C 0.26544(15) -0.13728(18) -0.04864(14) 0.0286(4) Uani 1 1 d . . .
C4 C 0.30004(15) -0.27000(18) 0.10798(14) 0.0285(4) Uani 1 1 d . . .
C5 C 0.35466(18) -0.2898(2) 0.22423(16) 0.0414(5) Uani 1 1 d . . .
H5A H 0.3909 -0.2124 0.2548 0.062 Uiso 1 1 calc R . .
H5B H 0.4025 -0.3597 0.2342 0.062 Uiso 1 1 calc R . .
H5C H 0.3059 -0.3102 0.2588 0.062 Uiso 1 1 calc R . .
C6 C 0.28574(19) -0.0170(2) -0.09888(16) 0.0396(5) Uani 1 1 d . . .
H6A H 0.2290 0.0412 -0.1110 0.059 Uiso 1 1 calc R . .
H6B H 0.2942 -0.0374 -0.1659 0.059 Uiso 1 1 calc R . .
H6C H 0.3471 0.0230 -0.0522 0.059 Uiso 1 1 calc R . .
C7 C 0.41920(19) 0.2606(2) 0.07183(18) 0.0463(6) Uani 1 1 d . . .
H7 H 0.3598 0.2118 0.0585 0.056 Uiso 1 1 calc R . .
C8 C 0.41504(19) 0.3683(2) 0.01287(18) 0.0476(6) Uani 1 1 d . . .
H8 H 0.3537 0.3925 -0.0393 0.057 Uiso 1 1 calc R . .
C9 C 0.50093(16) 0.44122(17) 0.03026(16) 0.0319(4) Uani 1 1 d . . .
C10 C 0.58770(17) 0.4000(2) 0.1078(2) 0.0417(5) Uani 1 1 d . . .
H10 H 0.6484 0.4466 0.1228 0.050 Uiso 1 1 calc R . .
C11 C 0.58538(17) 0.2911(2) 0.16303(19) 0.0408(5) Uani 1 1 d . . .
H11 H 0.6458 0.2644 0.2154 0.049 Uiso 1 1 calc R . .

loop_
_atom_site_aniso_label
_atom_site_aniso_U_11
_atom_site_aniso_U_22
_atom_site_aniso_U_33
_atom_site_aniso_U_23
_atom_site_aniso_U_13
_atom_site_aniso_U_12
Ni1 0.0297(2) 0.01700(18) 0.02195(18) 0.000 0.00330(13) 0.000
O1 0.0353(7) 0.0251(7) 0.0309(7) -0.0039(6) 0.0079(6) -0.0017(6)
N1 0.0441(10) 0.0212(8) 0.0296(8) 0.0023(6) 0.0098(7) -0.0012(7)
C1 0.0350(10) 0.0225(9) 0.0200(8) 0.0023(7) 0.0049(8) -0.0039(7)
O2 0.0327(7) 0.0277(7) 0.0303(7) -0.0045(5) 0.0062(6) -0.0028(6)
C2 0.0311(9) 0.0248(9) 0.0237(9) -0.0038(7) 0.0061(7) -0.0040(7)
C3 0.0341(10) 0.0239(9) 0.0258(9) -0.0001(7) 0.0077(8) -0.0031(8)
C4 0.0336(10) 0.0259(9) 0.0227(9) 0.0004(7) 0.0053(8) -0.0019(8)
C5 0.0491(13) 0.0394(12) 0.0266(10) 0.0037(8) 0.0008(9) -0.0113(10)
C6 0.0573(14) 0.0283(11) 0.0292(10) 0.0024(8) 0.0096(10) -0.0094(10)
C7 0.0493(14) 0.0366(12) 0.0396(12) 0.0106(10) -0.0026(10) -0.0145(10)
C8 0.0505(14) 0.0394(12) 0.0375(12) 0.0147(10) -0.0053(10) -0.0113(11)
C9 0.0448(12) 0.0233(10) 0.0291(10) 0.0031(8) 0.0144(9) 0.0000(8)
C10 0.0344(11) 0.0337(11) 0.0565(14) 0.0144(10) 0.0149(11) 0.0016(9)
C11 0.0348(11) 0.0357(11) 0.0491(13) 0.0158(10) 0.0104(10) 0.0060(9)

loop_
_atom_type_symbol
_atom_type_description
_atom_type_scat_dispersion_real
_atom_type_scat_dispersion_imag
_atom_type_scat_source
C C 0.0033 0.0016 'International Tables Vol C Tables 4.2.6.8 and 6.1.1.4'
H H 0.0000 0.0000 'International Tables Vol C Tables 4.2.6.8 and 6.1.1.4'
N N 0.0061 0.0033 'International Tables Vol C Tables 4.2.6.8 and 6.1.1.4'
Ni Ni 0.3393 1.1124 'International Tables Vol C Tables 4.2.6.8 and 6.1.1.4'
O O 0.0106 0.0060 'International Tables Vol C Tables 4.2.6.8 and 6.1.1.4'

loop_
_geom_angle_atom_site_label_1
_geom_angle_atom_site_label_2
_geom_angle_atom_site_label_3
_geom_angle
_geom_angle_site_symmetry_1
_geom_angle_site_symmetry_3
_geom_angle_publ_flag
N1 Ni1 N1 86.35(9) . 2_655 ?
N1 Ni1 O2 94.20(6) . . ?
N1 Ni1 O2 169.59(6) 2_655 . ?
N1 Ni1 O2 169.59(6) . 2_655 ?
N1 Ni1 O2 94.20(6) 2_655 2_655 ?
O2 Ni1 O2 87.14(8) . 2_655 ?
N1 Ni1 O1 94.62(6) . . ?
N1 Ni1 O1 107.06(6) 2_655 . ?
O2 Ni1 O1 62.54(5) . . ?
O2 Ni1 O1 95.15(5) 2_655 . ?
N1 Ni1 O1 107.06(6) . 2_655 ?
N1 Ni1 O1 94.62(6) 2_655 2_655 ?
O2 Ni1 O1 95.15(5) . 2_655 ?
O2 Ni1 O1 62.54(5) 2_655 2_655 ?
O1 Ni1 O1 150.29(7) . 2_655 ?
N1 Ni1 C1 138.45(7) . 2_655 ?
N1 Ni1 C1 97.57(6) 2_655 2_655 ?
O2 Ni1 C1 88.92(6) . 2_655 ?
O2 Ni1 C1 31.17(6) 2_655 2_655 ?
O1 Ni1 C1 122.88(6) . 2_655 ?
O1 Ni1 C1 31.53(6) 2_655 2_655 ?
C1 O1 Ni1 86.77(12) . . ?
C11 N1 C7 116.96(18) . . ?
C11 N1 Ni1 120.84(14) . . ?
C7 N1 Ni1 121.37(15) . . ?
O2 C1 O1 120.54(17) . . ?
O2 C1 C2 119.64(17) . . ?
O1 C1 C2 119.80(18) . . ?
C1 O2 Ni1 89.51(11) . . ?
C4 C2 C3 122.21(17) . . ?
C4 C2 C1 118.43(16) . . ?
C3 C2 C1 119.36(16) . . ?
C4 C3 C2 118.60(17) 7_545 . ?
C4 C3 C6 121.23(17) 7_545 . ?
C2 C3 C6 120.16(17) . . ?
C2 C4 C3 119.19(17) . 7_545 ?
C2 C4 C5 120.46(17) . . ?
C3 C4 C5 120.35(17) 7_545 . ?
C4 C5 H5A 109.5 . . ?
C4 C5 H5B 109.5 . . ?
H5A C5 H5B 109.5 . . ?
C4 C5 H5C 109.5 . . ?
H5A C5 H5C 109.5 . . ?
H5B C5 H5C 109.5 . . ?
C3 C6 H6A 109.5 . . ?
C3 C6 H6B 109.5 . . ?
H6A C6 H6B 109.5 . . ?
C3 C6 H6C 109.5 . . ?
H6A C6 H6C 109.5 . . ?
H6B C6 H6C 109.5 . . ?
N1 C7 C8 123.1(2) . . ?
N1 C7 H7 118.4 . . ?
C8 C7 H7 118.4 . . ?
C7 C8 C9 119.7(2) . . ?
C7 C8 H8 120.1 . . ?
C9 C8 H8 120.1 . . ?
C10 C9 C8 116.90(18) . . ?
C10 C9 C9 121.8(2) . 5_665 ?
C8 C9 C9 121.3(2) . 5_665 ?
C11 C10 C9 119.7(2) . . ?
C11 C10 H10 120.2 . . ?
C9 C10 H10 120.2 . . ?
N1 C11 C10 123.6(2) . . ?
N1 C11 H11 118.2 . . ?
C10 C11 H11 118.2 . . ?

loop_
_geom_bond_atom_site_label_1
_geom_bond_atom_site_label_2
_geom_bond_distance
_geom_bond_site_symmetry_2
_geom_bond_publ_flag
Ni1 N1 2.0617(16) . ?
Ni1 N1 2.0617(16) 2_655 ?
Ni1 O2 2.0872(13) . ?
Ni1 O2 2.0873(13) 2_655 ?
Ni1 O1 2.1400(14) . ?
Ni1 O1 2.1401(14) 2_655 ?
Ni1 C1 2.4267(19) 2_655 ?
O1 C1 1.271(2) . ?
N1 C11 1.329(3) . ?
N1 C7 1.343(3) . ?
C1 O2 1.256(2) . ?
C1 C2 1.501(2) . ?
C2 C4 1.397(3) . ?
C2 C3 1.402(3) . ?
C3 C4 1.400(3) 7_545 ?
C3 C6 1.514(3) . ?
C4 C3 1.400(3) 7_545 ?
C4 C5 1.516(3) . ?
C5 H5A 0.9800 . ?
C5 H5B 0.9800 . ?
C5 H5C 0.9800 . ?
C6 H6A 0.9800 . ?
C6 H6B 0.9800 . ?
C6 H6C 0.9800 . ?
C7 C8 1.381(3) . ?
C7 H7 0.9500 . ?
C8 C9 1.390(3) . ?
C8 H8 0.9500 . ?
C9 C10 1.388(3) . ?
C9 C9 1.484(4) 5_665 ?
C10 C11 1.379(3) . ?
C10 H10 0.9500 . ?
C11 H11 0.9500 . ?

loop_
_geom_torsion_atom_site_label_1
_geom_torsion_atom_site_label_2
_geom_torsion_atom_site_label_3
_geom_torsion_atom_site_label_4
_geom_torsion
_geom_torsion_site_symmetry_1
_geom_torsion_site_symmetry_2
_geom_torsion_site_symmetry_3
_geom_torsion_site_symmetry_4
_geom_torsion_publ_flag
N1 Ni1 O1 C1 96.95(11) . . . . ?
N1 Ni1 O1 C1 -175.46(10) 2_655 . . . ?
O2 Ni1 O1 C1 4.61(10) . . . . ?
O2 Ni1 O1 C1 -79.46(11) 2_655 . . . ?
O1 Ni1 O1 C1 -40.40(9) 2_655 . . . ?
C1 Ni1 O1 C1 -64.21(15) 2_655 . . . ?
N1 Ni1 N1 C11 72.15(16) 2_655 . . . ?
O2 Ni1 N1 C11 -118.26(17) . . . . ?
O2 Ni1 N1 C11 -21.2(4) 2_655 . . . ?
O1 Ni1 N1 C11 179.00(17) . . . . ?
O1 Ni1 N1 C11 -21.57(18) 2_655 . . . ?
C1 Ni1 N1 C11 -25.1(2) 2_655 . . . ?
N1 Ni1 N1 C7 -97.09(19) 2_655 . . . ?
O2 Ni1 N1 C7 72.49(18) . . . . ?
O2 Ni1 N1 C7 169.5(3) 2_655 . . . ?
O1 Ni1 N1 C7 9.75(18) . . . . ?
O1 Ni1 N1 C7 169.19(17) 2_655 . . . ?
C1 Ni1 N1 C7 165.61(16) 2_655 . . . ?
Ni1 O1 C1 O2 -7.91(17) . . . . ?
Ni1 O1 C1 C2 170.72(15) . . . . ?
O1 C1 O2 Ni1 8.10(17) . . . . ?
C2 C1 O2 Ni1 -170.53(15) . . . . ?
N1 Ni1 O2 C1 -97.69(11) . . . . ?
N1 Ni1 O2 C1 -5.0(4) 2_655 . . . ?
O2 Ni1 O2 C1 92.65(11) 2_655 . . . ?
O1 Ni1 O2 C1 -4.66(10) . . . . ?
O1 Ni1 O2 C1 154.73(11) 2_655 . . . ?
C1 Ni1 O2 C1 123.79(11) 2_655 . . . ?
O2 C1 C2 C4 87.6(2) . . . . ?
O1 C1 C2 C4 -91.0(2) . . . . ?
O2 C1 C2 C3 -92.6(2) . . . . ?
O1 C1 C2 C3 88.7(2) . . . . ?
C4 C2 C3 C4 1.0(3) . . . 7_545 ?
C1 C2 C3 C4 -178.75(18) . . . 7_545 ?
C4 C2 C3 C6 -177.89(19) . . . . ?
C1 C2 C3 C6 2.4(3) . . . . ?
C3 C2 C4 C3 -1.0(3) . . . 7_545 ?
C1 C2 C4 C3 178.74(18) . . . 7_545 ?
C3 C2 C4 C5 179.4(2) . . . . ?
C1 C2 C4 C5 -0.9(3) . . . . ?
C11 N1 C7 C8 -0.7(4) . . . . ?
Ni1 N1 C7 C8 169.0(2) . . . . ?
N1 C7 C8 C9 0.3(4) . . . . ?
C7 C8 C9 C10 0.0(4) . . . . ?
C7 C8 C9 C9 -179.0(2) . . . 5_665 ?
C8 C9 C10 C11 0.1(3) . . . . ?
C9 C9 C10 C11 179.0(2) 5_665 . . . ?
C7 N1 C11 C10 0.7(3) . . . . ?
Ni1 N1 C11 C10 -168.96(19) . . . . ?
C9 C10 C11 N1 -0.5(4) . . . . ?
